data_7126592
loop_
_publ_author_name
'Schrage, Briana R.'
'Nemykin, Victor N.'
'Ziegler, Christopher J.'

_publ_section_title
;
 Biliazine: a ring open phthalocyanine analog with a meso hydrogen bond.
;
_journal_issue 49
_journal_name_full 'Chemical communications (Cambridge, England)'
_journal_page_first 6628
_journal_page_last 6631
_journal_paper_doi 10.1039/d0cc03060k
_journal_volume 56
_journal_year 2020
_chemical_formula_sum 'C22 H13 Cu N9'
_chemical_formula_weight 466.95
_space_group_crystal_system monoclinic
_space_group_IT_number 14
_space_group_name_Hall '-P 2yn'
_space_group_name_H-M_alt 'P 1 21/n 1'
_atom_sites_solution_hydrogens geom
_audit_creation_method SHELXL-2016/6
_audit_update_record
;
2020-03-06 deposited with the CCDC.	2020-05-21 downloaded from the CCDC.
;
_cell_angle_alpha 90
_cell_angle_beta 92.885(7)
_cell_angle_gamma 90
_cell_formula_units_Z 4
_cell_length_a 4.6467(4)
_cell_length_b 16.7271(17)
_cell_length_c 23.289(2)
_cell_measurement_reflns_used 3183
_cell_measurement_temperature 100(2)
_cell_measurement_theta_max 66.55
_cell_measurement_theta_min 3.25
_cell_volume 1807.9(3)
_computing_cell_refinement 'Bruker SAINT'
_computing_data_collection 'Bruker APEX2'
_computing_data_reduction 'Bruker SAINT'
_computing_molecular_graphics 'Bruker SHELXTL'
_computing_publication_material 'Bruker SHELXTL'
_computing_structure_refinement 'SHELXL-2016/6 (Sheldrick, 2016)'
_computing_structure_solution 'SHELXT 2014/5 (Sheldrick, 2014)'
_diffrn_ambient_temperature 100(2)
_diffrn_measured_fraction_theta_full 'ACTA 50'
_diffrn_measured_fraction_theta_max 0.881
_diffrn_measurement_device_type 'Bruker APEX-II CCD'
_diffrn_measurement_method '\f and \w scans'
_diffrn_radiation_type CuK\a
_diffrn_radiation_wavelength 1.54178
_diffrn_reflns_av_R_equivalents 0.0507
_diffrn_reflns_av_unetI/netI 0.0665
_diffrn_reflns_Laue_measured_fraction_full 0.881
_diffrn_reflns_Laue_measured_fraction_max 0.881
_diffrn_reflns_limit_h_max 5
_diffrn_reflns_limit_h_min -5
_diffrn_reflns_limit_k_max 17
_diffrn_reflns_limit_k_min -19
_diffrn_reflns_limit_l_max 25
_diffrn_reflns_limit_l_min -21
_diffrn_reflns_number 8721
_diffrn_reflns_point_group_measured_fraction_full 0.881
_diffrn_reflns_point_group_measured_fraction_max 0.881
_diffrn_reflns_theta_full 'ACTA 50'
_diffrn_reflns_theta_max 67.455
_diffrn_reflns_theta_min 3.254
_exptl_absorpt_coefficient_mu 1.994
_exptl_absorpt_correction_T_max 0.7529
_exptl_absorpt_correction_T_min 0.6580
_exptl_absorpt_correction_type multi-scan
_exptl_absorpt_process_details SADABS
_exptl_crystal_colour red
_exptl_crystal_density_diffrn 1.716
_exptl_crystal_density_meas ?
_exptl_crystal_density_method 'not measured'
_exptl_crystal_description needle
_exptl_crystal_F_000 948
_exptl_crystal_size_max 0.134
_exptl_crystal_size_mid 0.047
_exptl_crystal_size_min 0.042
_refine_diff_density_max 0.558
_refine_diff_density_min -0.561
_refine_diff_density_rms 0.112
_refine_ls_extinction_method none
_refine_ls_goodness_of_fit_ref 1.008
_refine_ls_hydrogen_treatment constr
_refine_ls_matrix_type full
_refine_ls_number_parameters 289
_refine_ls_number_reflns 2876
_refine_ls_number_restraints 0
_refine_ls_restrained_S_all 1.008
_refine_ls_R_factor_all 0.0851
_refine_ls_R_factor_gt 0.0490
_refine_ls_shift/su_max 0.000
_refine_ls_shift/su_mean 0.000
_refine_ls_structure_factor_coef Fsqd
_refine_ls_weighting_details 'w=1/[\s^2^(Fo^2^)+(0.0858P)^2^] where P=(Fo^2^+2Fc^2^)/3'
_refine_ls_weighting_scheme calc
_refine_ls_wR_factor_gt 0.1239
_refine_ls_wR_factor_ref 0.1454
_reflns_Friedel_coverage 0.000
_reflns_number_gt 1916
_reflns_number_total 2876
_reflns_threshold_expression 'I > 2\s(I)'
_cod_data_source_file d0cc03060k2.cif
_cod_data_source_block Cu(BlzH)
_cod_depositor_comments
;
The following automatic conversions were performed:

data item '_exptl_crystal_density_meas' value 'not measured' was
changed to '?' -- the value is perceived as not measured.

Automatic conversion script
Id: cif_fix_values 7556 2019-12-06 15:28:31Z antanas 

 Adding full bibliography for 7126588--7126592.cif.
;
_cod_original_sg_symbol_H-M 'P 21/n'
_cod_database_code 7126592
_shelx_shelxl_version_number 2016/6
_shelx_space_group_comment
; 
The symmetry employed for this shelxl refinement is uniquely defined 
by the following loop, which should always be used as a source of 
symmetry information in preference to the above space-group names. 
They are only intended as comments. 
;

loop_
_space_group_symop_operation_xyz
'x, y, z'
'-x+1/2, y+1/2, -z+1/2'
'-x, -y, -z'
'x-1/2, -y-1/2, z-1/2'

loop_
_atom_site_label
_atom_site_type_symbol
_atom_site_fract_x
_atom_site_fract_y
_atom_site_fract_z
_atom_site_U_iso_or_equiv
_atom_site_adp_type
_atom_site_occupancy
_atom_site_site_symmetry_order
_atom_site_calc_flag
_atom_site_refinement_flags_posn
_atom_site_refinement_flags_adp
_atom_site_refinement_flags_occupancy
_atom_site_disorder_assembly
_atom_site_disorder_group
C1 C -0.1045(10) 0.5362(3) 0.20657(19) 0.0260(11) Uani 1 1 d . . . . .
H1 H -0.237969 0.493643 0.200488 0.031 Uiso 1 1 calc R U . . .
C2 C 0.0479(9) 0.5722(3) 0.16523(19) 0.0242(11) Uani 1 1 d . . . . .
H2 H 0.044020 0.559677 0.125409 0.029 Uiso 1 1 calc R U . . .
C3 C 0.2101(9) 0.6312(3) 0.19385(19) 0.0241(11) Uani 1 1 d . . . . .
C4 C 0.5442(9) 0.7347(3) 0.19593(18) 0.0224(11) Uani 1 1 d . . . . .
C5 C 0.7416(9) 0.7912(3) 0.16908(18) 0.0214(11) Uani 1 1 d . . . . .
C6 C 0.8066(9) 0.8032(3) 0.11201(19) 0.0226(11) Uani 1 1 d . . . . .
H6 H 0.717373 0.772620 0.081715 0.027 Uiso 1 1 calc R U . . .
C7 C 1.0078(9) 0.8620(3) 0.10147(19) 0.0239(11) Uani 1 1 d . . . . .
H7 H 1.057353 0.871729 0.063011 0.029 Uiso 1 1 calc R U . . .
C8 C 1.1395(9) 0.9071(3) 0.14572(19) 0.0267(11) Uani 1 1 d . . . . .
H8 H 1.276787 0.946722 0.136893 0.032 Uiso 1 1 calc R U . . .
C9 C 1.0732(9) 0.8950(3) 0.20226(19) 0.0229(10) Uani 1 1 d . . . . .
H9 H 1.161688 0.925678 0.232604 0.028 Uiso 1 1 calc R U . . .
C10 C 0.8716(9) 0.8361(3) 0.21285(18) 0.0216(10) Uani 1 1 d . . . . .
C11 C 0.7559(9) 0.8082(3) 0.26678(18) 0.0211(10) Uani 1 1 d . . . . .
C12 C 0.7544(9) 0.8138(3) 0.36599(18) 0.0224(11) Uani 1 1 d . . . . .
C13 C 0.8715(9) 0.8449(3) 0.42051(18) 0.0207(10) Uani 1 1 d . . . . .
C14 C 1.0840(9) 0.9020(3) 0.43306(19) 0.0247(11) Uani 1 1 d . . . . .
H14 H 1.176647 0.929467 0.403446 0.030 Uiso 1 1 calc R U . . .
C15 C 1.1543(9) 0.9168(3) 0.49058(18) 0.0247(11) Uani 1 1 d . . . . .
H15 H 1.300044 0.954916 0.500596 0.030 Uiso 1 1 calc R U . . .
C16 C 1.0164(9) 0.8773(3) 0.53407(19) 0.0253(11) Uani 1 1 d . . . . .
H16 H 1.068322 0.889299 0.573093 0.030 Uiso 1 1 calc R U . . .
C17 C 0.8043(10) 0.8206(3) 0.52144(19) 0.0244(11) Uani 1 1 d . . . . .
H17 H 0.711004 0.793262 0.551053 0.029 Uiso 1 1 calc R U . . .
C18 C 0.7341(9) 0.8054(3) 0.46383(19) 0.0223(11) Uani 1 1 d . . . . .
C19 C 0.5323(9) 0.7490(3) 0.43496(18) 0.0222(10) Uani 1 1 d . . . . .
C20 C 0.1800(9) 0.6500(3) 0.43359(19) 0.0234(11) Uani 1 1 d . . . . .
C21 C -0.0009(9) 0.5979(3) 0.46146(19) 0.0268(11) Uani 1 1 d . . . . .
H21 H -0.014650 0.590493 0.501672 0.032 Uiso 1 1 calc R U . . .
C22 C -0.1561(10) 0.5594(3) 0.41733(19) 0.0265(11) Uani 1 1 d . . . . .
H22 H -0.300066 0.520218 0.422734 0.032 Uiso 1 1 calc R U . . .
Cu1 Cu 0.34773(13) 0.69319(4) 0.31462(3) 0.0213(2) Uani 1 1 d . . . . .
N1 N -0.0342(7) 0.5709(2) 0.25728(16) 0.0250(9) Uani 1 1 d . . . . .
H1A H -0.105845 0.557468 0.290178 0.030 Uiso 1 1 calc R U . . .
N2 N 0.1632(7) 0.6298(2) 0.25077(15) 0.0226(9) Uani 1 1 d . . . . .
N3 N 0.3923(7) 0.6836(2) 0.16775(15) 0.0213(9) Uani 1 1 d . . . . .
N4 N 0.5635(8) 0.7486(2) 0.25621(15) 0.0222(9) Uani 1 1 d . . . . .
N5 N 0.8528(7) 0.8394(2) 0.31662(14) 0.0211(9) Uani 1 1 d . . . . .
N6 N 0.5505(7) 0.7570(2) 0.37444(15) 0.0209(9) Uani 1 1 d . . . . .
N7 N 0.3686(8) 0.7021(2) 0.46178(15) 0.0231(9) Uani 1 1 d . . . . .
N8 N 0.1376(8) 0.6416(2) 0.37559(15) 0.0248(9) Uani 1 1 d . . . . .
N9 N -0.0758(7) 0.5850(2) 0.36580(16) 0.0245(9) Uani 1 1 d . . . . .

loop_
_atom_site_aniso_label
_atom_site_aniso_U_11
_atom_site_aniso_U_22
_atom_site_aniso_U_33
_atom_site_aniso_U_23
_atom_site_aniso_U_13
_atom_site_aniso_U_12
C1 0.027(3) 0.020(3) 0.030(3) 0.000(2) -0.0062(19) 0.001(2)
C2 0.025(2) 0.018(3) 0.029(3) -0.002(2) -0.0051(19) 0.004(2)
C3 0.023(2) 0.023(3) 0.026(3) -0.003(2) -0.0041(18) 0.003(2)
C4 0.021(2) 0.026(3) 0.021(2) -0.001(2) 0.0009(18) 0.005(2)
C5 0.018(2) 0.022(3) 0.024(3) 0.002(2) 0.0025(18) 0.006(2)
C6 0.024(2) 0.023(3) 0.021(2) -0.001(2) -0.0016(18) 0.003(2)
C7 0.027(3) 0.024(3) 0.021(2) 0.002(2) 0.0028(18) 0.002(2)
C8 0.023(3) 0.027(3) 0.030(3) 0.004(2) 0.0055(19) 0.001(2)
C9 0.021(2) 0.021(3) 0.026(2) 0.002(2) -0.0003(18) 0.002(2)
C10 0.019(2) 0.025(3) 0.021(2) 0.002(2) 0.0005(17) 0.001(2)
C11 0.018(2) 0.020(3) 0.025(3) -0.001(2) -0.0013(18) 0.003(2)
C12 0.023(2) 0.022(3) 0.022(3) 0.002(2) 0.0021(18) 0.006(2)
C13 0.020(2) 0.020(3) 0.021(2) 0.004(2) -0.0034(17) 0.000(2)
C14 0.022(2) 0.025(3) 0.027(3) 0.001(2) 0.0018(18) 0.002(2)
C15 0.023(2) 0.023(3) 0.027(3) -0.001(2) -0.0036(18) -0.002(2)
C16 0.028(3) 0.027(3) 0.020(2) -0.002(2) -0.0023(18) 0.003(2)
C17 0.027(3) 0.025(3) 0.020(2) 0.004(2) -0.0022(18) 0.002(2)
C18 0.019(2) 0.023(3) 0.025(3) 0.000(2) -0.0025(18) 0.005(2)
C19 0.022(2) 0.021(3) 0.023(2) 0.001(2) 0.0006(18) 0.002(2)
C20 0.020(2) 0.022(3) 0.028(3) -0.001(2) 0.0030(19) 0.005(2)
C21 0.027(3) 0.029(3) 0.025(3) 0.003(2) 0.0060(19) -0.002(2)
C22 0.027(3) 0.022(3) 0.032(3) 0.002(2) 0.008(2) -0.002(2)
Cu1 0.0210(4) 0.0223(5) 0.0207(4) 0.0001(3) 0.0011(3) -0.0012(3)
N1 0.022(2) 0.026(2) 0.026(2) 0.0023(18) 0.0012(15) -0.0020(18)
N2 0.020(2) 0.022(2) 0.026(2) 0.0014(17) 0.0017(15) -0.0023(17)
N3 0.021(2) 0.023(2) 0.020(2) -0.0004(17) -0.0020(15) 0.0003(18)
N4 0.022(2) 0.021(2) 0.023(2) -0.0032(17) -0.0009(15) -0.0016(18)
N5 0.020(2) 0.020(2) 0.023(2) -0.0020(17) 0.0002(15) -0.0040(17)
N6 0.021(2) 0.020(2) 0.022(2) 0.0025(16) 0.0036(15) 0.0044(17)
N7 0.022(2) 0.028(3) 0.019(2) 0.0000(17) 0.0012(15) 0.0018(18)
N8 0.022(2) 0.026(3) 0.026(2) -0.0023(18) 0.0028(15) -0.0006(18)
N9 0.019(2) 0.020(2) 0.034(2) -0.0047(18) 0.0041(16) -0.0045(18)

loop_
_atom_type_symbol
_atom_type_description
_atom_type_scat_dispersion_real
_atom_type_scat_dispersion_imag
_atom_type_scat_source
C C 0.0181 0.0091 'International Tables Vol C Tables 4.2.6.8 and 6.1.1.4'
H H 0.0000 0.0000 'International Tables Vol C Tables 4.2.6.8 and 6.1.1.4'
Cu Cu -1.9646 0.5888 'International Tables Vol C Tables 4.2.6.8 and 6.1.1.4'
N N 0.0311 0.0180 'International Tables Vol C Tables 4.2.6.8 and 6.1.1.4'

loop_
_geom_angle_atom_site_label_1
_geom_angle_atom_site_label_2
_geom_angle_atom_site_label_3
_geom_angle
_geom_angle_site_symmetry_1
_geom_angle_site_symmetry_3
_geom_angle_publ_flag
N1 C1 C2 108.6(4) . . ?
N1 C1 H1 125.7 . . ?
C2 C1 H1 125.7 . . ?
C1 C2 C3 105.2(4) . . ?
C1 C2 H2 127.4 . . ?
C3 C2 H2 127.4 . . ?
N2 C3 N3 125.0(4) . . ?
N2 C3 C2 110.3(4) . . ?
N3 C3 C2 124.7(4) . . ?
N3 C4 N4 128.8(4) . . ?
N3 C4 C5 123.5(4) . . ?
N4 C4 C5 107.7(4) . . ?
C10 C5 C6 121.3(4) . . ?
C10 C5 C4 107.0(4) . . ?
C6 C5 C4 131.7(4) . . ?
C7 C6 C5 116.9(4) . . ?
C7 C6 H6 121.6 . . ?
C5 C6 H6 121.6 . . ?
C6 C7 C8 121.8(4) . . ?
C6 C7 H7 119.1 . . ?
C8 C7 H7 119.1 . . ?
C9 C8 C7 121.0(4) . . ?
C9 C8 H8 119.5 . . ?
C7 C8 H8 119.5 . . ?
C8 C9 C10 117.2(4) . . ?
C8 C9 H9 121.4 . . ?
C10 C9 H9 121.4 . . ?
C5 C10 C9 121.9(4) . . ?
C5 C10 C11 107.1(4) . . ?
C9 C10 C11 131.0(4) . . ?
N5 C11 N4 129.8(4) . . ?
N5 C11 C10 120.0(4) . . ?
N4 C11 C10 110.2(4) . . ?
N5 C12 N6 128.4(4) . . ?
N5 C12 C13 120.7(4) . . ?
N6 C12 C13 110.9(4) . . ?
C18 C13 C14 121.4(4) . . ?
C18 C13 C12 107.4(4) . . ?
C14 C13 C12 131.2(4) . . ?
C15 C14 C13 117.1(4) . . ?
C15 C14 H14 121.4 . . ?
C13 C14 H14 121.4 . . ?
C14 C15 C16 121.5(4) . . ?
C14 C15 H15 119.2 . . ?
C16 C15 H15 119.2 . . ?
C17 C16 C15 121.2(4) . . ?
C17 C16 H16 119.4 . . ?
C15 C16 H16 119.4 . . ?
C18 C17 C16 117.4(4) . . ?
C18 C17 H17 121.3 . . ?
C16 C17 H17 121.3 . . ?
C13 C18 C17 121.4(4) . . ?
C13 C18 C19 106.2(4) . . ?
C17 C18 C19 132.3(4) . . ?
N7 C19 N6 127.5(4) . . ?
N7 C19 C18 123.5(4) . . ?
N6 C19 C18 109.0(4) . . ?
N8 C20 N7 126.4(4) . . ?
N8 C20 C21 109.7(4) . . ?
N7 C20 C21 123.9(4) . . ?
C22 C21 C20 104.4(4) . . ?
C22 C21 H21 127.8 . . ?
C20 C21 H21 127.8 . . ?
N9 C22 C21 111.0(4) . . ?
N9 C22 H22 124.5 . . ?
C21 C22 H22 124.5 . . ?
N6 Cu1 N4 89.52(15) . . ?
N6 Cu1 N8 87.94(15) . . ?
N4 Cu1 N8 177.37(15) . . ?
N6 Cu1 N2 176.31(14) . . ?
N4 Cu1 N2 87.09(14) . . ?
N8 Cu1 N2 95.47(15) . . ?
C1 N1 N2 110.6(4) . . ?
C1 N1 H1A 124.7 . . ?
N2 N1 H1A 124.7 . . ?
C3 N2 N1 105.3(4) . . ?
C3 N2 Cu1 129.8(3) . . ?
N1 N2 Cu1 124.9(3) . . ?
C4 N3 C3 122.5(4) . . ?
C11 N4 C4 108.0(4) . . ?
C11 N4 Cu1 125.3(3) . . ?
C4 N4 Cu1 126.7(3) . . ?
C12 N5 C11 120.8(4) . . ?
C12 N6 C19 106.5(4) . . ?
C12 N6 Cu1 126.2(3) . . ?
C19 N6 Cu1 127.1(3) . . ?
C19 N7 C20 122.4(4) . . ?
C20 N8 N9 107.5(4) . . ?
C20 N8 Cu1 128.3(3) . . ?
N9 N8 Cu1 124.1(3) . . ?
C22 N9 N8 107.4(4) . . ?

loop_
_geom_bond_atom_site_label_1
_geom_bond_atom_site_label_2
_geom_bond_distance
_geom_bond_site_symmetry_2
_geom_bond_publ_flag
C1 N1 1.342(6) . ?
C1 C2 1.364(6) . ?
C1 H1 0.9500 . ?
C2 C3 1.391(6) . ?
C2 H2 0.9500 . ?
C3 N2 1.355(6) . ?
C3 N3 1.381(6) . ?
C4 N3 1.269(6) . ?
C4 N4 1.421(6) . ?
C4 C5 1.478(6) . ?
C5 C10 1.380(6) . ?
C5 C6 1.392(6) . ?
C6 C7 1.387(6) . ?
C6 H6 0.9500 . ?
C7 C8 1.394(6) . ?
C7 H7 0.9500 . ?
C8 C9 1.382(6) . ?
C8 H8 0.9500 . ?
C9 C10 1.391(6) . ?
C9 H9 0.9500 . ?
C10 C11 1.467(6) . ?
C11 N5 1.331(5) . ?
C11 N4 1.353(5) . ?
C12 N5 1.330(5) . ?
C12 N6 1.364(5) . ?
C12 C13 1.452(6) . ?
C13 C18 1.388(6) . ?
C13 C14 1.394(6) . ?
C14 C15 1.385(6) . ?
C14 H14 0.9500 . ?
C15 C16 1.393(6) . ?
C15 H15 0.9500 . ?
C16 C17 1.388(6) . ?
C16 H16 0.9500 . ?
C17 C18 1.388(6) . ?
C17 H17 0.9500 . ?
C18 C19 1.469(6) . ?
C19 N7 1.278(5) . ?
C19 N6 1.422(5) . ?
C20 N8 1.363(6) . ?
C20 N7 1.379(6) . ?
C20 C21 1.393(6) . ?
C21 C22 1.384(6) . ?
C21 H21 0.9500 . ?
C22 N9 1.344(6) . ?
C22 H22 0.9500 . ?
Cu1 N6 1.958(4) . ?
Cu1 N4 1.963(4) . ?
Cu1 N8 1.963(4) . ?
Cu1 N2 1.985(4) . ?
N1 N2 1.360(5) . ?
N1 H1A 0.8800 . ?
N8 N9 1.382(5) . ?
